data_1540389
loop_
_publ_author_name
'Jiang, Chen'
'Wang, Yongli'
'Yan, Jiaqi'
'Yang, Jingxiang'
'Xiao, Liping'
'Hao, Hongxun'

_publ_section_title
;
 Formation Mechanism and Phase Transformation Behaviors of Pantoprazole
 Sodium Heterosolvate
;
_journal_issue 11
_journal_name_full 'Organic Process Research &amp; Development'
_journal_page_first 1752
_journal_paper_doi 10.1021/acs.oprd.5b00243
_journal_volume 19
_journal_year 2015
_chemical_formula_sum 'C19 H24 F2 N3 Na O7 S'
_chemical_formula_weight 499.46
_chemical_name_systematic
; 
 ? 
;
_space_group_IT_number 14
_symmetry_cell_setting monoclinic
_symmetry_space_group_name_Hall '-P 2ybc'
_symmetry_space_group_name_H-M 'P 1 21/c 1'
_atom_sites_solution_hydrogens geom
_atom_sites_solution_primary direct
_atom_sites_solution_secondary difmap
_audit_creation_method SHELXL-97
_cell_angle_alpha 90.00
_cell_angle_beta 91.62(3)
_cell_angle_gamma 90.00
_cell_formula_units_Z 4
_cell_length_a 15.929(3)
_cell_length_b 10.828(2)
_cell_length_c 13.718(3)
_cell_measurement_temperature 293(2)
_cell_volume 2365.1(8)
_computing_structure_refinement 'SHELXL-97 (Sheldrick, 1997)'
_computing_structure_solution 'SHELXS-97 (Sheldrick, 1990)'
_diffrn_ambient_temperature 293(2)
_diffrn_measured_fraction_theta_full 0.994
_diffrn_measured_fraction_theta_max 0.994
_diffrn_measurement_device_type 'rigaku rapid IP'
_diffrn_measurement_method oscillation
_diffrn_radiation_monochromator graphite
_diffrn_radiation_source 'rotating anode'
_diffrn_radiation_type MoK\a
_diffrn_radiation_wavelength 0.71073
_diffrn_reflns_av_R_equivalents 0.0708
_diffrn_reflns_av_sigmaI/netI 0.0603
_diffrn_reflns_limit_h_max 20
_diffrn_reflns_limit_h_min -20
_diffrn_reflns_limit_k_max 14
_diffrn_reflns_limit_k_min -14
_diffrn_reflns_limit_l_max 15
_diffrn_reflns_limit_l_min -17
_diffrn_reflns_number 22802
_diffrn_reflns_theta_full 27.48
_diffrn_reflns_theta_max 27.48
_diffrn_reflns_theta_min 3.18
_exptl_absorpt_coefficient_mu 0.215
_exptl_absorpt_correction_T_max 0.9685
_exptl_absorpt_correction_T_min 0.9482
_exptl_crystal_colour colorless
_exptl_crystal_density_diffrn 1.403
_exptl_crystal_density_method 'not measured'
_exptl_crystal_description prism
_exptl_crystal_F_000 1040
_exptl_crystal_size_max 0.25
_exptl_crystal_size_mid 0.20
_exptl_crystal_size_min 0.15
_refine_diff_density_max 0.332
_refine_diff_density_min -0.337
_refine_diff_density_rms 0.052
_refine_ls_extinction_coef 0.012(2)
_refine_ls_extinction_expression Fc^*^=kFc[1+0.001xFc^2^\l^3^/sin(2\q)]^-1/4^
_refine_ls_extinction_method SHELXL
_refine_ls_goodness_of_fit_ref 1.015
_refine_ls_hydrogen_treatment mixed
_refine_ls_matrix_type full
_refine_ls_number_parameters 347
_refine_ls_number_reflns 5382
_refine_ls_number_restraints 0
_refine_ls_restrained_S_all 1.015
_refine_ls_R_factor_all 0.0918
_refine_ls_R_factor_gt 0.0590
_refine_ls_shift/su_max 0.007
_refine_ls_shift/su_mean 0.000
_refine_ls_structure_factor_coef Fsqd
_refine_ls_weighting_details 'calc w=1/[\s^2^(Fo^2^)+(0.1100P)^2^+0.0000P] where P=(Fo^2^+2Fc^2^)/3'
_refine_ls_weighting_scheme calc
_refine_ls_wR_factor_gt 0.1591
_refine_ls_wR_factor_ref 0.1808
_reflns_number_gt 3730
_reflns_number_total 5382
_reflns_threshold_expression >2sigma(I)
_cod_data_source_file op5b00243_si_001.cif
_cod_data_source_block b
_cod_depositor_comments 'Adding full bibliography for 1540389.cif.'
_cod_original_sg_symbol_H-M P2(1)/c
_cod_database_code 1540389

loop_
_symmetry_equiv_pos_as_xyz
'x, y, z'
'-x, y+1/2, -z+1/2'
'-x, -y, -z'
'x, -y-1/2, z-1/2'

loop_
_atom_site_label
_atom_site_type_symbol
_atom_site_fract_x
_atom_site_fract_y
_atom_site_fract_z
_atom_site_U_iso_or_equiv
_atom_site_adp_type
_atom_site_occupancy
_atom_site_symmetry_multiplicity
_atom_site_calc_flag
_atom_site_refinement_flags
_atom_site_disorder_assembly
_atom_site_disorder_group
S1 S 0.52686(4) 0.09861(5) 0.27971(4) 0.0345(2) Uani 1 1 d . A .
C1 C 0.8511(2) 0.1155(4) 0.3296(4) 0.0949(14) Uani 1 1 d . . .
H1A H 0.8639 0.0909 0.3933 0.114 Uiso 1 1 calc R . .
C2 C 0.9127(3) 0.1465(4) 0.2668(5) 0.1124(19) Uani 1 1 d . A .
H2A H 0.9685 0.1430 0.2882 0.135 Uiso 1 1 calc R . .
C3 C 0.8940(3) 0.1829(4) 0.1723(5) 0.1030(17) Uani 1 1 d . . .
C4 C 0.9774(3) 0.3253(5) 0.0960(3) 0.0857(12) Uani 1 1 d . . .
C5 C 0.8149(2) 0.1871(3) 0.1344(3) 0.0767(11) Uani 1 1 d . A .
H5A H 0.8038 0.2097 0.0699 0.092 Uiso 1 1 calc R . .
C6 C 0.75002(18) 0.1554(2) 0.1978(2) 0.0522(7) Uani 1 1 d . . .
C7 C 0.76781(18) 0.1221(3) 0.2945(3) 0.0609(8) Uani 1 1 d . A .
C8 C 0.63715(15) 0.1186(2) 0.26877(17) 0.0363(5) Uani 1 1 d . . .
C9 C 0.50028(16) 0.2630(2) 0.28446(17) 0.0366(5) Uani 1 1 d . . .
H9A H 0.5180 0.2968 0.3472 0.044 Uiso 1 1 calc R A .
H9B H 0.5296 0.3071 0.2342 0.044 Uiso 1 1 calc R . .
C10 C 0.40711(15) 0.27995(19) 0.26947(16) 0.0345(5) Uani 1 1 d . A .
N3 N 0.37765(14) 0.27491(18) 0.17638(14) 0.0396(5) Uani 1 1 d . . .
C12 C 0.29516(17) 0.2853(2) 0.16192(19) 0.0445(6) Uani 1 1 d . A .
H12A H 0.2742 0.2806 0.0981 0.053 Uiso 1 1 calc R . .
C13 C 0.23850(17) 0.3027(2) 0.23455(19) 0.0459(6) Uani 1 1 d . . .
H13A H 0.1813 0.3094 0.2198 0.055 Uiso 1 1 calc R A .
C14 C 0.26843(16) 0.3099(2) 0.32988(18) 0.0412(6) Uani 1 1 d . A .
C15 C 0.1322(2) 0.3360(4) 0.3930(3) 0.0779(10) Uani 1 1 d . A .
H15A H 0.1056 0.3473 0.4543 0.117 Uiso 1 1 calc R . .
H15B H 0.1117 0.2615 0.3627 0.117 Uiso 1 1 calc R . .
H15C H 0.1195 0.4051 0.3513 0.117 Uiso 1 1 calc R . .
C16 C 0.35496(15) 0.2987(2) 0.34688(16) 0.0355(5) Uani 1 1 d . . .
C17 C 0.3946(2) 0.4239(3) 0.4810(2) 0.0596(8) Uani 1 1 d . . .
H17A H 0.3677 0.4816 0.4371 0.089 Uiso 1 1 calc R A .
H17B H 0.4527 0.4456 0.4899 0.089 Uiso 1 1 calc R . .
H17C H 0.3677 0.4263 0.5427 0.089 Uiso 1 1 calc R . .
C18 C 0.8521(3) 0.4813(5) 0.3346(3) 0.1097(15) Uani 1 1 d . . .
H18A H 0.9070 0.5018 0.3122 0.165 Uiso 1 1 calc R . .
H18B H 0.8533 0.4003 0.3630 0.165 Uiso 1 1 calc R . .
H18C H 0.8357 0.5404 0.3827 0.165 Uiso 1 1 calc R . .
C19 C 0.7913(2) 0.4836(3) 0.2516(3) 0.0668(9) Uani 1 1 d . . .
C20 C 0.7027(2) 0.4562(3) 0.2707(3) 0.0804(10) Uani 1 1 d . . .
H20A H 0.6701 0.4620 0.2110 0.121 Uiso 1 1 calc R . .
H20B H 0.6821 0.5145 0.3170 0.121 Uiso 1 1 calc R . .
H20C H 0.6983 0.3742 0.2967 0.121 Uiso 1 1 calc R . .
N1 N 0.69369(15) 0.0987(2) 0.34033(17) 0.0524(6) Uani 1 1 d . A .
N2 N 0.66462(14) 0.1512(2) 0.18103(16) 0.0458(5) Uani 1 1 d . A .
Na1 Na 0.44604(6) 0.13031(8) 0.52529(6) 0.0426(3) Uani 1 1 d . . .
OW1 O 0.57549(15) 0.2362(3) 0.52684(18) 0.0686(7) Uani 1 1 d . A .
O1 O 0.9548(4) 0.2164(7) 0.0910(6) 0.079(2) Uani 0.571(10) 1 d P A 1
O1' O 0.9741(5) 0.2069(9) 0.1500(10) 0.090(3) Uani 0.429(10) 1 d P A 2
O2 O 0.51106(12) 0.04593(15) 0.37847(11) 0.0440(4) Uani 1 1 d . . .
OW2 O 0.32565(16) 0.0143(2) 0.48170(19) 0.0689(7) Uani 1 1 d . A .
O3 O 0.38806(11) 0.30201(15) 0.44100(11) 0.0414(4) Uani 1 1 d . A .
O4 O 0.22140(12) 0.3271(2) 0.40908(14) 0.0570(5) Uani 1 1 d . . .
O5 O 0.81317(16) 0.5075(3) 0.1692(2) 0.0846(7) Uani 1 1 d . . .
F1 F 1.0174(4) 0.3619(5) 0.0155(5) 0.118(3) Uani 0.571(10) 1 d P A 1
F2 F 1.0320(5) 0.3558(6) 0.1689(7) 0.147(4) Uani 0.571(10) 1 d P A 1
F1' F 1.0556(4) 0.3401(9) 0.0886(8) 0.120(3) Uani 0.429(10) 1 d P A 2
F2' F 0.9585(6) 0.2647(13) 0.0017(6) 0.180(7) Uani 0.429(10) 1 d P A 2
HW1B H 0.606(2) 0.277(3) 0.570(2) 0.059(9) Uiso 1 1 d . . .
H4A H 0.934(2) 0.390(3) 0.096(2) 0.073(10) Uiso 1 1 d . . .
HW2B H 0.280(3) 0.014(5) 0.449(4) 0.13(2) Uiso 1 1 d . . .
HW1A H 0.608(4) 0.174(5) 0.515(4) 0.15(2) Uiso 1 1 d . . .
HW2A H 0.306(3) -0.011(5) 0.534(4) 0.127(19) Uiso 1 1 d . . .

loop_
_atom_site_aniso_label
_atom_site_aniso_U_11
_atom_site_aniso_U_22
_atom_site_aniso_U_33
_atom_site_aniso_U_23
_atom_site_aniso_U_13
_atom_site_aniso_U_12
S1 0.0377(4) 0.0316(3) 0.0341(3) 0.0007(2) 0.0000(2) 0.0000(2)
C1 0.054(2) 0.076(3) 0.153(4) 0.015(2) -0.028(2) -0.0011(19)
C2 0.039(2) 0.076(3) 0.223(6) -0.010(4) 0.004(3) -0.0026(19)
C3 0.055(3) 0.055(2) 0.202(6) -0.010(3) 0.056(3) -0.0010(18)
C4 0.056(2) 0.106(4) 0.096(3) 0.011(3) 0.019(2) 0.000(2)
C5 0.061(2) 0.0545(19) 0.117(3) -0.0104(18) 0.041(2) -0.0038(16)
C6 0.0435(16) 0.0355(14) 0.078(2) -0.0035(13) 0.0109(14) 0.0000(12)
C7 0.0417(16) 0.0417(15) 0.099(2) 0.0071(15) -0.0069(16) -0.0013(12)
C8 0.0360(13) 0.0292(11) 0.0438(13) -0.0005(9) 0.0014(10) 0.0019(9)
C9 0.0379(13) 0.0310(11) 0.0410(13) 0.0018(9) 0.0035(10) -0.0002(10)
C10 0.0396(13) 0.0277(11) 0.0361(12) 0.0043(9) -0.0014(10) 0.0011(9)
N3 0.0464(13) 0.0394(11) 0.0327(10) 0.0041(8) -0.0024(9) -0.0015(9)
C12 0.0467(15) 0.0451(14) 0.0409(14) 0.0067(11) -0.0111(12) -0.0045(12)
C13 0.0368(14) 0.0466(15) 0.0541(16) 0.0081(12) -0.0034(12) 0.0014(11)
C14 0.0409(14) 0.0389(13) 0.0441(14) 0.0029(10) 0.0069(11) 0.0018(10)
C15 0.0422(18) 0.103(3) 0.090(3) -0.003(2) 0.0198(17) 0.0035(18)
C16 0.0423(14) 0.0299(11) 0.0342(12) 0.0060(9) -0.0028(10) 0.0019(10)
C17 0.084(2) 0.0434(16) 0.0503(16) -0.0052(12) -0.0086(15) -0.0042(14)
C18 0.107(4) 0.108(4) 0.112(3) 0.006(3) -0.031(3) -0.010(3)
C19 0.078(2) 0.0451(16) 0.077(2) -0.0115(15) 0.0018(19) 0.0031(15)
C20 0.081(3) 0.068(2) 0.093(3) -0.0212(19) 0.021(2) -0.0006(19)
N1 0.0462(13) 0.0524(13) 0.0577(14) 0.0115(11) -0.0120(11) -0.0023(11)
N2 0.0430(13) 0.0450(12) 0.0499(12) 0.0002(10) 0.0105(10) 0.0033(10)
Na1 0.0536(6) 0.0382(5) 0.0358(5) 0.0031(4) 0.0000(4) 0.0051(4)
OW1 0.0547(14) 0.0746(16) 0.0759(16) -0.0307(13) -0.0070(12) 0.0009(12)
O1 0.052(3) 0.082(4) 0.106(6) -0.019(4) 0.038(4) -0.006(3)
O1' 0.045(4) 0.096(5) 0.129(8) 0.020(6) 0.022(5) 0.011(3)
O2 0.0534(11) 0.0391(9) 0.0398(9) 0.0109(7) 0.0082(8) 0.0029(8)
OW2 0.0695(16) 0.0847(17) 0.0523(13) -0.0045(12) -0.0042(12) -0.0174(13)
O3 0.0528(11) 0.0395(9) 0.0315(9) 0.0024(7) -0.0033(8) 0.0034(8)
O4 0.0452(11) 0.0739(14) 0.0524(11) 0.0032(10) 0.0109(9) 0.0019(10)
O5 0.0811(18) 0.0831(17) 0.0900(18) -0.0018(14) 0.0098(14) 0.0062(14)
F1 0.090(5) 0.124(4) 0.144(5) 0.005(4) 0.056(4) -0.022(3)
F2 0.105(5) 0.160(6) 0.173(7) 0.012(5) -0.056(5) -0.069(4)
F1' 0.058(4) 0.166(7) 0.137(9) -0.029(6) 0.014(4) -0.037(4)
F2' 0.110(7) 0.337(17) 0.093(6) -0.024(7) 0.002(5) 0.029(8)

loop_
_atom_type_symbol
_atom_type_description
_atom_type_scat_dispersion_real
_atom_type_scat_dispersion_imag
_atom_type_scat_source
C C 0.0033 0.0016 'International Tables Vol C Tables 4.2.6.8 and 6.1.1.4'
H H 0.0000 0.0000 'International Tables Vol C Tables 4.2.6.8 and 6.1.1.4'
N N 0.0061 0.0033 'International Tables Vol C Tables 4.2.6.8 and 6.1.1.4'
O O 0.0106 0.0060 'International Tables Vol C Tables 4.2.6.8 and 6.1.1.4'
S S 0.1246 0.1234 'International Tables Vol C Tables 4.2.6.8 and 6.1.1.4'
Na Na 0.0362 0.0249 'International Tables Vol C Tables 4.2.6.8 and 6.1.1.4'
F F 0.0171 0.0103 'International Tables Vol C Tables 4.2.6.8 and 6.1.1.4'

loop_
_geom_angle_atom_site_label_1
_geom_angle_atom_site_label_2
_geom_angle_atom_site_label_3
_geom_angle
_geom_angle_site_symmetry_1
_geom_angle_site_symmetry_3
O2 S1 C8 108.29(11) . .
O2 S1 C9 107.04(10) . .
C8 S1 C9 96.59(11) . .
C2 C1 C7 117.4(4) . .
C2 C1 H1A 121.3 . .
C7 C1 H1A 121.3 . .
C3 C2 C1 121.5(4) . .
C3 C2 H2A 119.2 . .
C1 C2 H2A 119.2 . .
O1' C3 C5 141.8(7) . .
O1' C3 C2 95.0(7) . .
C5 C3 C2 123.1(4) . .
O1' C3 O1 34.0(4) . .
C5 C3 O1 108.1(6) . .
C2 C3 O1 128.6(5) . .
O1 C4 F1' 113.8(7) . .
O1 C4 F2 117.2(6) . .
F1' C4 F2 53.9(5) . .
O1 C4 F1 112.3(6) . .
F1' C4 F1 53.6(5) . .
F2 C4 F1 103.0(6) . .
O1 C4 O1' 35.6(4) . .
F1' C4 O1' 101.5(7) . .
F2 C4 O1' 82.7(6) . .
F1 C4 O1' 133.4(6) . .
O1 C4 F2' 58.3(6) . .
F1' C4 F2' 99.3(6) . .
F2 C4 F2' 150.6(7) . .
F1 C4 F2' 60.1(5) . .
O1' C4 F2' 92.6(8) . .
O1 C4 H4A 118(2) . .
F1' C4 H4A 127(2) . .
F2 C4 H4A 105(2) . .
F1 C4 H4A 98(2) . .
O1' C4 H4A 125(2) . .
F2' C4 H4A 101(2) . .
C3 C5 C6 116.4(4) . .
C3 C5 H5A 121.8 . .
C6 C5 H5A 121.8 . .
N2 C6 C7 108.9(2) . .
N2 C6 C5 130.0(3) . .
C7 C6 C5 121.0(3) . .
N1 C7 C6 109.1(3) . .
N1 C7 C1 130.5(4) . .
C6 C7 C1 120.4(3) . .
N1 C8 N2 118.3(2) . .
N1 C8 S1 124.53(19) . .
N2 C8 S1 117.12(18) . .
C10 C9 S1 109.99(16) . .
C10 C9 H9A 109.7 . .
S1 C9 H9A 109.7 . .
C10 C9 H9B 109.7 . .
S1 C9 H9B 109.7 . .
H9A C9 H9B 108.2 . .
N3 C10 C16 122.2(2) . .
N3 C10 C9 116.1(2) . .
C16 C10 C9 121.7(2) . .
C12 N3 C10 117.0(2) . .
C12 N3 Na1 106.52(15) . 4_565
C10 N3 Na1 126.91(16) . 4_565
N3 C12 C13 124.7(2) . .
N3 C12 H12A 117.6 . .
C13 C12 H12A 117.6 . .
C12 C13 C14 118.5(2) . .
C12 C13 H13A 120.7 . .
C14 C13 H13A 120.7 . .
O4 C14 C13 125.8(2) . .
O4 C14 C16 116.4(2) . .
C13 C14 C16 117.8(2) . .
O4 C15 H15A 109.5 . .
O4 C15 H15B 109.5 . .
H15A C15 H15B 109.5 . .
O4 C15 H15C 109.5 . .
H15A C15 H15C 109.5 . .
H15B C15 H15C 109.5 . .
C10 C16 O3 120.0(2) . .
C10 C16 C14 119.8(2) . .
O3 C16 C14 120.2(2) . .
O3 C17 H17A 109.5 . .
O3 C17 H17B 109.5 . .
H17A C17 H17B 109.5 . .
O3 C17 H17C 109.5 . .
H17A C17 H17C 109.5 . .
H17B C17 H17C 109.5 . .
C19 C18 H18A 109.5 . .
C19 C18 H18B 109.5 . .
H18A C18 H18B 109.5 . .
C19 C18 H18C 109.5 . .
H18A C18 H18C 109.5 . .
H18B C18 H18C 109.5 . .
O5 C19 C20 120.6(3) . .
O5 C19 C18 121.4(4) . .
C20 C19 C18 118.1(4) . .
C19 C20 H20A 109.5 . .
C19 C20 H20B 109.5 . .
H20A C20 H20B 109.5 . .
C19 C20 H20C 109.5 . .
H20A C20 H20C 109.5 . .
H20B C20 H20C 109.5 . .
C8 N1 C7 101.8(2) . .
C8 N2 C6 101.8(2) . .
OW2 Na1 OW1 165.17(10) . .
OW2 Na1 O3 89.49(9) . .
OW1 Na1 O3 87.22(9) . .
OW2 Na1 O2 86.17(9) . 3_656
OW1 Na1 O2 98.37(9) . 3_656
O3 Na1 O2 172.91(8) . 3_656
OW2 Na1 O2 87.30(8) . .
OW1 Na1 O2 78.48(8) . .
O3 Na1 O2 93.39(6) . .
O2 Na1 O2 92.00(6) 3_656 .
OW2 Na1 N3 93.26(9) . 4_566
OW1 Na1 N3 100.85(9) . 4_566
O3 Na1 N3 84.96(7) . 4_566
O2 Na1 N3 89.69(7) 3_656 4_566
O2 Na1 N3 178.25(7) . 4_566
OW2 Na1 Na1 85.30(8) . 3_656
OW1 Na1 Na1 87.60(8) . 3_656
O3 Na1 Na1 138.49(6) . 3_656
O2 Na1 Na1 46.70(5) 3_656 3_656
O2 Na1 Na1 45.30(4) . 3_656
N3 Na1 Na1 136.39(6) 4_566 3_656
OW2 Na1 HW1A 151.0(12) . .
OW1 Na1 HW1A 19.1(12) . .
O3 Na1 HW1A 101.8(12) . .
O2 Na1 HW1A 84.6(12) 3_656 .
O2 Na1 HW1A 65.7(12) . .
N3 Na1 HW1A 114.1(12) 4_566 .
Na1 Na1 HW1A 68.5(12) 3_656 .
Na1 OW1 HW1B 136(2) . .
Na1 OW1 HW1A 98(4) . .
HW1B OW1 HW1A 101(4) . .
C4 O1 C3 111.9(5) . .
C3 O1' C4 109.1(6) . .
S1 O2 Na1 138.18(10) . 3_656
S1 O2 Na1 133.07(10) . .
Na1 O2 Na1 88.00(6) 3_656 .
Na1 OW2 HW2B 145(4) . .
Na1 OW2 HW2A 106(3) . .
HW2B OW2 HW2A 96(4) . .
C16 O3 C17 113.78(18) . .
C16 O3 Na1 124.79(13) . .
C17 O3 Na1 120.98(14) . .
C14 O4 C15 117.1(2) . .

loop_
_geom_bond_atom_site_label_1
_geom_bond_atom_site_label_2
_geom_bond_distance
_geom_bond_site_symmetry_2
S1 O2 1.4978(16) .
S1 C8 1.781(2) .
S1 C9 1.831(2) .
C1 C2 1.367(7) .
C1 C7 1.400(4) .
C1 H1A 0.9300 .
C2 C3 1.379(7) .
C2 H2A 0.9300 .
C3 O1' 1.346(9) .
C3 C5 1.349(6) .
C3 O1 1.541(8) .
C4 O1 1.234(8) .
C4 F1' 1.263(8) .
C4 F2 1.348(7) .
C4 F1 1.351(6) .
C4 O1' 1.482(10) .
C4 F2' 1.474(10) .
C4 H4A 0.99(4) .
C5 C6 1.413(4) .
C5 H5A 0.9300 .
C6 N2 1.374(4) .
C6 C7 1.395(4) .
C7 N1 1.377(4) .
C8 N1 1.331(3) .
C8 N2 1.340(3) .
C9 C10 1.504(3) .
C9 H9A 0.9700 .
C9 H9B 0.9700 .
C10 N3 1.349(3) .
C10 C16 1.382(3) .
N3 C12 1.328(3) .
N3 Na1 2.581(2) 4_565
C12 C13 1.376(4) .
C12 H12A 0.9300 .
C13 C14 1.381(4) .
C13 H13A 0.9300 .
C14 O4 1.350(3) .
C14 C16 1.397(3) .
C15 O4 1.436(4) .
C15 H15A 0.9600 .
C15 H15B 0.9600 .
C15 H15C 0.9600 .
C16 O3 1.381(3) .
C17 O3 1.432(3) .
C17 H17A 0.9600 .
C17 H17B 0.9600 .
C17 H17C 0.9600 .
C18 C19 1.475(5) .
C18 H18A 0.9600 .
C18 H18B 0.9600 .
C18 H18C 0.9600 .
C19 O5 1.220(4) .
C19 C20 1.472(5) .
C20 H20A 0.9600 .
C20 H20B 0.9600 .
C20 H20C 0.9600 .
Na1 OW2 2.355(3) .
Na1 OW1 2.359(3) .
Na1 O3 2.3635(19) .
Na1 O2 2.4085(18) 3_656
Na1 O2 2.466(2) .
Na1 N3 2.581(2) 4_566
Na1 Na1 3.3863(19) 3_656
Na1 HW1A 2.63(6) .
OW1 HW1B 0.88(3) .
OW1 HW1A 0.87(6) .
O2 Na1 2.4085(18) 3_656
OW2 HW2B 0.84(5) .
OW2 HW2A 0.84(5) .

loop_
_geom_torsion_atom_site_label_1
_geom_torsion_atom_site_label_2
_geom_torsion_atom_site_label_3
_geom_torsion_atom_site_label_4
_geom_torsion
_geom_torsion_site_symmetry_1
_geom_torsion_site_symmetry_4
C7 C1 C2 C3 0.0(7) . .
C1 C2 C3 O1' 176.6(6) . .
C1 C2 C3 C5 -2.0(7) . .
C1 C2 C3 O1 -177.6(5) . .
O1' C3 C5 C6 -176.0(9) . .
C2 C3 C5 C6 1.9(6) . .
O1 C3 C5 C6 178.2(4) . .
C3 C5 C6 N2 179.8(3) . .
C3 C5 C6 C7 0.3(4) . .
N2 C6 C7 N1 -1.0(3) . .
C5 C6 C7 N1 178.6(3) . .
N2 C6 C7 C1 178.1(3) . .
C5 C6 C7 C1 -2.2(4) . .
C2 C1 C7 N1 -179.0(4) . .
C2 C1 C7 C6 2.1(5) . .
O2 S1 C8 N1 -5.0(2) . .
C9 S1 C8 N1 105.5(2) . .
O2 S1 C8 N2 172.35(17) . .
C9 S1 C8 N2 -77.2(2) . .
O2 S1 C9 C10 -82.29(18) . .
C8 S1 C9 C10 166.25(17) . .
S1 C9 C10 N3 -79.8(2) . .
S1 C9 C10 C16 99.7(2) . .
C16 C10 N3 C12 -1.9(3) . .
C9 C10 N3 C12 177.7(2) . .
C16 C10 N3 Na1 139.59(19) . 4_565
C9 C10 N3 Na1 -40.8(3) . 4_565
C10 N3 C12 C13 1.1(4) . .
Na1 N3 C12 C13 -147.6(2) 4_565 .
N3 C12 C13 C14 0.0(4) . .
C12 C13 C14 O4 179.7(2) . .
C12 C13 C14 C16 -0.2(4) . .
N3 C10 C16 O3 179.39(19) . .
C9 C10 C16 O3 -0.2(3) . .
N3 C10 C16 C14 1.7(3) . .
C9 C10 C16 C14 -177.9(2) . .
O4 C14 C16 C10 179.5(2) . .
C13 C14 C16 C10 -0.6(3) . .
O4 C14 C16 O3 1.8(3) . .
C13 C14 C16 O3 -178.3(2) . .
N2 C8 N1 C7 0.6(3) . .
S1 C8 N1 C7 177.83(18) . .
C6 C7 N1 C8 0.3(3) . .
C1 C7 N1 C8 -178.7(3) . .
N1 C8 N2 C6 -1.2(3) . .
S1 C8 N2 C6 -178.63(17) . .
C7 C6 N2 C8 1.2(3) . .
C5 C6 N2 C8 -178.3(3) . .
F1' C4 O1 C3 133.0(8) . .
F2 C4 O1 C3 72.8(10) . .
F1 C4 O1 C3 -168.3(6) . .
O1' C4 O1 C3 57.0(8) . .
F2' C4 O1 C3 -140.7(9) . .
O1' C3 O1 C4 -74.4(10) . .
C5 C3 O1 C4 99.2(7) . .
C2 C3 O1 C4 -84.7(8) . .
C5 C3 O1' C4 42.1(15) . .
C2 C3 O1' C4 -136.1(8) . .
O1 C3 O1' C4 51.9(7) . .
O1 C4 O1' C3 -70.7(9) . .
F1' C4 O1' C3 174.3(10) . .
F2 C4 O1' C3 123.5(11) . .
F1 C4 O1' C3 -135.5(8) . .
F2' C4 O1' C3 -85.7(10) . .
C8 S1 O2 Na1 -55.68(19) . 3_656
C9 S1 O2 Na1 -158.84(15) . 3_656
C8 S1 O2 Na1 110.92(14) . .
C9 S1 O2 Na1 7.75(17) . .
OW2 Na1 O2 S1 102.83(16) . .
OW1 Na1 O2 S1 -72.96(16) . .
O3 Na1 O2 S1 13.51(15) . .
O2 Na1 O2 S1 -171.10(18) 3_656 .
Na1 Na1 O2 S1 -171.10(18) 3_656 .
OW2 Na1 O2 Na1 -86.07(9) . 3_656
OW1 Na1 O2 Na1 98.14(9) . 3_656
O3 Na1 O2 Na1 -175.39(8) . 3_656
O2 Na1 O2 Na1 0.0 3_656 3_656
C10 C16 O3 C17 103.8(3) . .
C14 C16 O3 C17 -78.5(3) . .
C10 C16 O3 Na1 -68.5(2) . .
C14 C16 O3 Na1 109.2(2) . .
OW2 Na1 O3 C16 -49.57(19) . .
OW1 Na1 O3 C16 115.96(18) . .
O2 Na1 O3 C16 37.69(18) . .
N3 Na1 O3 C16 -142.89(18) 4_566 .
Na1 Na1 O3 C16 32.7(2) 3_656 .
OW2 Na1 O3 C17 138.6(2) . .
OW1 Na1 O3 C17 -55.9(2) . .
O2 Na1 O3 C17 -134.1(2) . .
N3 Na1 O3 C17 45.3(2) 4_566 .
Na1 Na1 O3 C17 -139.08(19) 3_656 .
C13 C14 O4 C15 1.4(4) . .
C16 C14 O4 C15 -178.6(3) . .
